data_7202773
loop_
_publ_author_name
'Kumar, D. Krishna'
'Das, Amitava'
'Dastidar, Parthasarathi'

_publ_section_title
;
 Supramolecular structural diversities in the metal?organic frameworks
 derived from pyridylamide ligands: studying the effects of ligating
 topologies, hydrogen bonding backbone of the ligands and counter
 anions
;
_journal_issue 7
_journal_name_full CrystEngComm
_journal_page_first 548
_journal_paper_doi 10.1039/b701782k
_journal_volume 9
_journal_year 2007
_chemical_formula_sum 'C11 H9 Cl2 N3 O Zn'
_chemical_formula_weight 335.48
_chemical_name_systematic
;
?
;
_space_group_IT_number 14
_symmetry_cell_setting monoclinic
_symmetry_space_group_name_Hall '-P 2yn'
_symmetry_space_group_name_H-M 'P 1 21/n 1'
_atom_sites_solution_hydrogens geom
_atom_sites_solution_primary direct
_atom_sites_solution_secondary difmap
_audit_creation_method SHELXL-97
_cell_angle_alpha 90.00
_cell_angle_beta 92.922(7)
_cell_angle_gamma 90.00
_cell_formula_units_Z 4
_cell_length_a 8.738(4)
_cell_length_b 9.491(4)
_cell_length_c 15.969(7)
_cell_measurement_temperature 100(2)
_cell_volume 1322.6(10)
_computing_cell_refinement 'BRUKER AXS SMART 3'
_computing_data_collection 'BRUKER AXS SMART 3'
_computing_data_reduction 'BRUKER AXS SAINT'
_computing_molecular_graphics 'BRUKER SHELXLTL'
_computing_publication_material 'MERCURY 1.4.1'
_computing_structure_refinement 'SHELXL-97 (Sheldrick, 1997)'
_computing_structure_solution 'SHELXS-97 (Sheldrick, 1990)'
_diffrn_ambient_temperature 100(2)
_diffrn_detector_area_resol_mean 0.3
_diffrn_measured_fraction_theta_full 0.964
_diffrn_measured_fraction_theta_max 0.964
_diffrn_measurement_device_type 'BRUKER SMART CCD AREA DETECTOR'
_diffrn_measurement_method 'PHI-OMEGA SCAN'
_diffrn_radiation_monochromator graphite
_diffrn_radiation_source 'fine-focus sealed tube'
_diffrn_radiation_type MoK\a
_diffrn_radiation_wavelength 0.71073
_diffrn_reflns_av_R_equivalents 0.0499
_diffrn_reflns_av_sigmaI/netI 0.0396
_diffrn_reflns_limit_h_max 11
_diffrn_reflns_limit_h_min -11
_diffrn_reflns_limit_k_max 12
_diffrn_reflns_limit_k_min -12
_diffrn_reflns_limit_l_max 20
_diffrn_reflns_limit_l_min -21
_diffrn_reflns_number 14652
_diffrn_reflns_theta_full 28.29
_diffrn_reflns_theta_max 28.29
_diffrn_reflns_theta_min 2.50
_exptl_absorpt_coefficient_mu 2.250
_exptl_absorpt_correction_T_max 0.9356
_exptl_absorpt_correction_T_min 0.6618
_exptl_absorpt_correction_type multi-scan
_exptl_absorpt_process_details SADABS
_exptl_crystal_colour COLORLESS
_exptl_crystal_density_diffrn 1.685
_exptl_crystal_density_method 'not measured'
_exptl_crystal_description PRISMATIC
_exptl_crystal_F_000 672
_exptl_crystal_size_max 0.20
_exptl_crystal_size_mid 0.11
_exptl_crystal_size_min 0.03
_refine_diff_density_max 0.490
_refine_diff_density_min -0.275
_refine_diff_density_rms 0.092
_refine_ls_extinction_method none
_refine_ls_goodness_of_fit_ref 0.894
_refine_ls_hydrogen_treatment mixed
_refine_ls_matrix_type full
_refine_ls_number_parameters 199
_refine_ls_number_reflns 3173
_refine_ls_number_restraints 0
_refine_ls_restrained_S_all 0.894
_refine_ls_R_factor_all 0.0438
_refine_ls_R_factor_gt 0.0341
_refine_ls_shift/su_max 0.001
_refine_ls_shift/su_mean 0.000
_refine_ls_structure_factor_coef Fsqd
_refine_ls_weighting_details 'calc w=1/[\s^2^(Fo^2^)+(0.0517P)^2^+1.0860P] where P=(Fo^2^+2Fc^2^)/3'
_refine_ls_weighting_scheme calc
_refine_ls_wR_factor_gt 0.0830
_refine_ls_wR_factor_ref 0.0884
_reflns_number_gt 2649
_reflns_number_total 3173
_reflns_threshold_expression >2sigma(I)
_cod_data_source_file b701782k.txt
_cod_data_source_block kkb538em
_cod_depositor_comments
;
The following automatic conversions were performed:
'_symmetry_cell_setting' value 'MONOCLINIC' changed to 'monoclinic'
according to '/home/saulius/struct/CIF-dictionaries/cif_core.dic'
dictionary named 'cif_core.dic' version 2.4.1 from
2010-06-29.

'_exptl_absorpt_correction_type' value 'MULTI-SCAN' changed
to 'multi-scan' according to
'/home/saulius/struct/CIF-dictionaries/cif_core.dic' dictionary named
'cif_core.dic' version 2.4.1 from 2010-06-29.

Automatic conversion script
Id: cif_fix_enum 1527 2010-12-29 10:47:43Z saulius 
;
_cod_original_cell_volume 1322.7(10)
_cod_original_sg_symbol_H-M P2(1)/n
_cod_database_code 7202773

loop_
_symmetry_equiv_pos_as_xyz
'x, y, z'
'-x+1/2, y+1/2, -z+1/2'
'-x, -y, -z'
'x-1/2, -y-1/2, z-1/2'

loop_
_atom_site_label
_atom_site_type_symbol
_atom_site_fract_x
_atom_site_fract_y
_atom_site_fract_z
_atom_site_U_iso_or_equiv
_atom_site_adp_type
_atom_site_occupancy
_atom_site_symmetry_multiplicity
_atom_site_calc_flag
_atom_site_refinement_flags
_atom_site_disorder_assembly
_atom_site_disorder_group
Zn1 Zn 0.86640(3) 1.15358(3) 0.300724(16) 0.02541(10) Uani 1 1 d . . .
N1 N 0.8569(2) 1.16410(19) 0.17351(12) 0.0242(4) Uani 1 1 d . . .
C2 C 0.9207(3) 1.2717(2) 0.13257(15) 0.0273(5) Uani 1 1 d . . .
C3 C 0.9222(3) 1.2735(3) 0.04615(15) 0.0292(5) Uani 1 1 d . . .
C4 C 0.8574(3) 1.1642(2) -0.00088(15) 0.0279(5) Uani 1 1 d . . .
C5 C 0.7884(3) 1.0544(2) 0.04171(14) 0.0241(4) Uani 1 1 d . . .
C6 C 0.7929(3) 1.0586(2) 0.12898(14) 0.0251(5) Uani 1 1 d . . .
N7 N 0.7108(3) 0.9405(2) 0.00258(12) 0.0277(4) Uani 1 1 d . . .
C8 C 0.7296(3) 0.8934(2) -0.07699(14) 0.0241(5) Uani 1 1 d . . .
O9 O 0.8186(2) 0.94701(18) -0.12388(10) 0.0308(4) Uani 1 1 d . . .
C10 C 0.6326(3) 0.7692(2) -0.10521(13) 0.0249(5) Uani 1 1 d . . .
C11 C 0.6609(3) 0.7100(3) -0.18225(16) 0.0370(6) Uani 1 1 d . . .
C12 C 0.5791(3) 0.5937(3) -0.21029(17) 0.0396(6) Uani 1 1 d . . .
N13 N 0.4694(2) 0.5344(2) -0.16583(12) 0.0276(4) Uani 1 1 d . . .
C14 C 0.4388(3) 0.5936(3) -0.09226(15) 0.0283(5) Uani 1 1 d . . .
C15 C 0.5175(3) 0.7090(3) -0.05986(14) 0.0277(5) Uani 1 1 d . . .
Cl16 Cl 0.64113(8) 1.15928(7) 0.35873(5) 0.04200(18) Uani 1 1 d . . .
Cl17 Cl 1.02778(7) 1.32507(6) 0.34569(4) 0.03212(15) Uani 1 1 d . . .
H2 H 0.965(3) 1.343(3) 0.1667(18) 0.035(8) Uiso 1 1 d . . .
H3 H 0.965(3) 1.345(3) 0.0177(17) 0.024(7) Uiso 1 1 d . . .
H4 H 0.854(3) 1.162(2) -0.0581(18) 0.024(7) Uiso 1 1 d . . .
H6 H 0.750(3) 0.989(3) 0.1572(15) 0.021(6) Uiso 1 1 d . . .
H7 H 0.660(3) 0.896(3) 0.0302(18) 0.030(7) Uiso 1 1 d . . .
H11 H 0.739(3) 0.751(3) -0.2139(18) 0.039(8) Uiso 1 1 d . . .
H12 H 0.595(3) 0.548(3) -0.261(2) 0.046(8) Uiso 1 1 d . . .
H14 H 0.370(3) 0.551(3) -0.0621(18) 0.035(7) Uiso 1 1 d . . .
H15 H 0.491(3) 0.747(3) -0.0049(18) 0.037(7) Uiso 1 1 d . . .

loop_
_atom_site_aniso_label
_atom_site_aniso_U_11
_atom_site_aniso_U_22
_atom_site_aniso_U_33
_atom_site_aniso_U_23
_atom_site_aniso_U_13
_atom_site_aniso_U_12
Zn1 0.03337(17) 0.02387(16) 0.01891(15) -0.00031(10) 0.00066(11) -0.00038(10)
N1 0.0295(10) 0.0243(9) 0.0187(9) 0.0000(7) 0.0002(7) 0.0014(7)
C2 0.0327(12) 0.0238(11) 0.0251(11) -0.0013(9) 0.0000(10) -0.0018(9)
C3 0.0367(13) 0.0253(12) 0.0257(12) 0.0048(9) 0.0041(10) -0.0048(10)
C4 0.0362(13) 0.0291(12) 0.0186(11) 0.0033(9) 0.0031(9) 0.0010(10)
C5 0.0284(11) 0.0235(10) 0.0202(10) 0.0015(8) -0.0005(9) -0.0009(9)
C6 0.0309(12) 0.0226(11) 0.0218(11) 0.0020(9) 0.0021(9) -0.0025(9)
N7 0.0378(11) 0.0272(10) 0.0185(9) 0.0012(8) 0.0042(8) -0.0086(9)
C8 0.0290(12) 0.0232(10) 0.0199(10) 0.0010(8) 0.0002(9) 0.0049(9)
O9 0.0361(9) 0.0318(9) 0.0252(8) -0.0015(7) 0.0081(7) -0.0027(7)
C10 0.0299(12) 0.0266(11) 0.0183(10) -0.0009(9) 0.0017(9) 0.0031(9)
C11 0.0458(15) 0.0424(15) 0.0238(12) -0.0069(11) 0.0123(11) -0.0126(12)
C12 0.0525(17) 0.0425(15) 0.0252(13) -0.0118(11) 0.0149(12) -0.0106(13)
N13 0.0333(11) 0.0269(10) 0.0226(9) -0.0044(8) 0.0025(8) -0.0011(8)
C14 0.0328(12) 0.0303(12) 0.0223(11) 0.0000(9) 0.0059(10) -0.0019(10)
C15 0.0330(12) 0.0303(12) 0.0201(11) -0.0060(9) 0.0041(9) -0.0013(10)
Cl16 0.0401(4) 0.0406(4) 0.0466(4) -0.0013(3) 0.0152(3) 0.0007(3)
Cl17 0.0373(3) 0.0341(3) 0.0250(3) -0.0049(2) 0.0014(2) -0.0075(2)

loop_
_atom_type_symbol
_atom_type_description
_atom_type_scat_dispersion_real
_atom_type_scat_dispersion_imag
_atom_type_scat_source
C C 0.0033 0.0016 'International Tables Vol C Tables 4.2.6.8 and 6.1.1.4'
H H 0.0000 0.0000 'International Tables Vol C Tables 4.2.6.8 and 6.1.1.4'
N N 0.0061 0.0033 'International Tables Vol C Tables 4.2.6.8 and 6.1.1.4'
O O 0.0106 0.0060 'International Tables Vol C Tables 4.2.6.8 and 6.1.1.4'
Cl Cl 0.1484 0.1585 'International Tables Vol C Tables 4.2.6.8 and 6.1.1.4'
Zn Zn 0.2839 1.4301 'International Tables Vol C Tables 4.2.6.8 and 6.1.1.4'

loop_
_geom_angle_atom_site_label_1
_geom_angle_atom_site_label_2
_geom_angle_atom_site_label_3
_geom_angle
_geom_angle_site_symmetry_1
_geom_angle_site_symmetry_3
_geom_angle_publ_flag
N1 Zn1 N13 107.30(8) . 4_676 ?
N1 Zn1 Cl16 115.12(6) . . ?
N13 Zn1 Cl16 107.39(6) 4_676 . ?
N1 Zn1 Cl17 106.07(6) . . ?
N13 Zn1 Cl17 106.61(7) 4_676 . ?
Cl16 Zn1 Cl17 113.87(3) . . ?
C6 N1 C2 118.8(2) . . ?
C6 N1 Zn1 119.38(15) . . ?
C2 N1 Zn1 121.70(15) . . ?
N1 C2 C3 121.3(2) . . ?
N1 C2 H2 115.7(18) . . ?
C3 C2 H2 123.0(18) . . ?
C2 C3 C4 120.6(2) . . ?
C2 C3 H3 122.3(17) . . ?
C4 C3 H3 117.1(17) . . ?
C3 C4 C5 118.0(2) . . ?
C3 C4 H4 123.4(16) . . ?
C5 C4 H4 118.6(16) . . ?
C6 C5 C4 118.3(2) . . ?
C6 C5 N7 117.1(2) . . ?
C4 C5 N7 124.6(2) . . ?
N1 C6 C5 123.0(2) . . ?
N1 C6 H6 117.4(16) . . ?
C5 C6 H6 119.6(16) . . ?
C8 N7 C5 126.0(2) . . ?
C8 N7 H7 117(2) . . ?
C5 N7 H7 117(2) . . ?
O9 C8 N7 123.1(2) . . ?
O9 C8 C10 120.6(2) . . ?
N7 C8 C10 116.27(19) . . ?
C11 C10 C15 117.5(2) . . ?
C11 C10 C8 117.3(2) . . ?
C15 C10 C8 125.1(2) . . ?
C12 C11 C10 120.0(2) . . ?
C12 C11 H11 122.0(18) . . ?
C10 C11 H11 118.0(18) . . ?
N13 C12 C11 122.4(2) . . ?
N13 C12 H12 114.0(19) . . ?
C11 C12 H12 123.6(19) . . ?
C14 N13 C12 117.8(2) . . ?
C14 N13 Zn1 119.12(16) . 4_575 ?
C12 N13 Zn1 122.73(16) . 4_575 ?
N13 C14 C15 122.9(2) . . ?
N13 C14 H14 117.2(18) . . ?
C15 C14 H14 119.7(18) . . ?
C14 C15 C10 119.4(2) . . ?
C14 C15 H15 119.5(17) . . ?
C10 C15 H15 121.2(17) . . ?

loop_
_geom_bond_atom_site_label_1
_geom_bond_atom_site_label_2
_geom_bond_distance
_geom_bond_site_symmetry_2
_geom_bond_publ_flag
Zn1 N1 2.031(2) . ?
Zn1 N13 2.056(2) 4_676 ?
Zn1 Cl16 2.2186(11) . ?
Zn1 Cl17 2.2472(9) . ?
N1 C6 1.334(3) . ?
N1 C2 1.348(3) . ?
C2 C3 1.381(3) . ?
C2 H2 0.94(3) . ?
C3 C4 1.384(3) . ?
C3 H3 0.91(3) . ?
C4 C5 1.398(3) . ?
C4 H4 0.91(3) . ?
C5 C6 1.393(3) . ?
C5 N7 1.405(3) . ?
C6 H6 0.89(3) . ?
N7 C8 1.365(3) . ?
N7 H7 0.77(3) . ?
C8 O9 1.218(3) . ?
C8 C10 1.507(3) . ?
C10 C11 1.386(3) . ?
C10 C15 1.392(3) . ?
C11 C12 1.378(4) . ?
C11 H11 0.95(3) . ?
C12 N13 1.345(3) . ?
C12 H12 0.93(3) . ?
N13 C14 1.342(3) . ?
N13 Zn1 2.056(2) 4_575 ?
C14 C15 1.380(3) . ?
C14 H14 0.89(3) . ?
C15 H15 0.99(3) . ?

loop_
_geom_hbond_atom_site_label_D
_geom_hbond_atom_site_label_H
_geom_hbond_atom_site_label_A
_geom_hbond_distance_DH
_geom_hbond_distance_HA
_geom_hbond_distance_DA
_geom_hbond_angle_DHA
_geom_hbond_site_symmetry_A
N7 H7 Cl17 0.77(3) 2.72(3) 3.455(2) 160(3) 2_645
